data_1517110
loop_
_publ_author_name
'Lukose, Binit'
'Kuc, Agnieszka'
'Frenzel, Johannes'
'Heine, Thomas'

_publ_section_title
;
 On the reticular construction concept of covalent organic frameworks.
;
_journal_name_full 'Beilstein journal of nanotechnology'
_journal_page_first 60
_journal_page_last 70
_journal_paper_doi 10.3762/bjnano.1.8
_journal_volume 1
_journal_year 2010
_chemical_compound_source 'see text'
_chemical_formula_moiety 'C24 H12 B3 O3'
_chemical_formula_sum 'C24 H12 B3 O3'
_chemical_formula_weight 380.77
_chemical_name_systematic ?
_space_group_IT_number 63
_symmetry_cell_setting orthorhombic
_symmetry_Int_Tables_number 63
_symmetry_space_group_name_Hall '-C 2c 2'
_symmetry_space_group_name_H-M 'C m c m'
_atom_sites_solution_hydrogens ' ?'
_atom_sites_solution_primary ' ?'
_atom_sites_solution_secondary ' ?'
_cell_angle_alpha 90
_cell_angle_beta 90
_cell_angle_gamma 90
_cell_formula_units_Z 8
_cell_length_a 22.32060
_cell_length_b 38.66040
_cell_length_c 6.81950
_cell_volume 5884.706
_computing_publication_material 'PLATON (Spek, 2003)'
_diffrn_radiation_probe x-ray
_diffrn_radiation_type MoK\a
_diffrn_radiation_wavelength 0.71073
_diffrn_reflns_reduction_process
;
;
_exptl_absorpt_coefficient_mu 0.054
_exptl_absorpt_correction_type ' ?'
_exptl_crystal_colour ' ?'
_exptl_crystal_density_diffrn 0.860
_exptl_crystal_density_method 'Not Measured'
_exptl_crystal_description ' ?'
_exptl_crystal_F_000 1560
_refine_ls_extinction_method ' ?'
_refine_ls_hydrogen_treatment ' ?'
_refine_ls_number_restraints 0
_refine_ls_weighting_scheme ?
_cod_data_source_file PPy-COF_ser-z_1.cif
_cod_data_source_block block_1
_cod_depositor_comments
;
The following automatic conversions were performed:

'_symmetry_cell_setting' value 'Orthorhombic' changed to
'orthorhombic' according to
/usr/data/users/saulius/automatic-downloads/retrospective/Beilstein/lib/dictionaries/cif_core.dic
dictionary named 'cif_core.dic' version 2.4.2 from 2011-04-26.

Automatic conversion script
Id: cif_fix_values 2281 2013-09-26 08:29:07Z andrius 
;
_cod_database_code 1517110

loop_
_symmetry_equiv_pos_site_id
_symmetry_equiv_pos_as_xyz
1 x,y,z
2 -x,-y,1/2+z
3 x,-y,-z
4 -x,y,1/2-z
5 -x,-y,-z
6 x,y,1/2-z
7 -x,y,z
8 x,-y,1/2+z
9 1/2+x,1/2+y,z
10 1/2-x,1/2-y,1/2+z
11 1/2+x,1/2-y,-z
12 1/2-x,1/2+y,1/2-z
13 1/2-x,1/2-y,-z
14 1/2+x,1/2+y,1/2-z
15 1/2-x,1/2+y,z
16 1/2+x,1/2-y,1/2+z

loop_
_atom_site_label
_atom_site_type_symbol
_atom_site_thermal_displace_type
_atom_site_fract_x
_atom_site_fract_y
_atom_site_fract_z
_atom_site_occupancy
_atom_site_U_iso_or_equiv
O5 O Uiso 0.44588 0.13021 0.25000 1.000 0.0500
O7 O Uiso 0.50000 0.18455 0.25000 1.000 0.0500
O8 O Uiso 0.00000 0.27902 0.25000 1.000 0.0500
O9 O Uiso 0.05414 0.33295 0.25000 1.000 0.0500
C47 C Uiso 0.11184 0.27747 0.25000 1.000 0.0500
C48 C Uiso 0.16696 0.29504 0.25000 1.000 0.0500
C49 C Uiso 0.22194 0.27757 0.25000 1.000 0.0500
C50 C Uiso 0.22218 0.24072 0.25000 1.000 0.0500
C51 C Uiso 0.16681 0.22240 0.25000 1.000 0.0500
C52 C Uiso 0.11306 0.24116 0.25000 1.000 0.0500
C53 C Uiso 0.27741 0.22234 0.25000 1.000 0.0500
C54 C Uiso 0.33276 0.24065 0.25000 1.000 0.0500
C55 C Uiso 0.38651 0.22192 0.25000 1.000 0.0500
C56 C Uiso 0.38773 0.18556 0.25000 1.000 0.0500
C57 C Uiso 0.33263 0.16798 0.25000 1.000 0.0500
C58 C Uiso 0.27763 0.18549 0.25000 1.000 0.0500
C71 C Uiso 0.50000 -0.11018 0.25000 1.000 0.0500
C72 C Uiso 0.44587 -0.09152 0.25000 1.000 0.0500
C73 C Uiso 0.44463 -0.05527 0.25000 1.000 0.0500
C74 C Uiso 0.50000 -0.03663 0.25000 1.000 0.0500
C77 C Uiso 0.50000 0.00020 0.25000 1.000 0.0500
C78 C Uiso 0.44463 0.01860 0.25000 1.000 0.0500
C79 C Uiso 0.44592 0.05484 0.25000 1.000 0.0500
C80 C Uiso 0.50000 0.07372 0.25000 1.000 0.0500
C83 C Uiso 0.38995 -0.03593 0.25000 1.000 0.0500
C85 C Uiso 0.38995 -0.00073 0.25000 1.000 0.0500
C87 C Uiso 0.22157 0.16790 0.25000 1.000 0.0500
C88 C Uiso 0.33173 0.27815 0.25000 1.000 0.0500
C89 C Uiso 0.16879 0.18546 0.25000 1.000 0.0500
C90 C Uiso 0.27893 0.29573 0.25000 1.000 0.0500
B5 B Uiso 0.44624 0.16638 0.25000 1.000 0.0500
B6 B Uiso 0.50000 0.11247 0.25000 1.000 0.0500
B8 B Uiso 0.05379 0.29691 0.25000 1.000 0.0500
B10 B Uiso 0.50000 -0.14893 0.25000 1.000 0.0500
H23 H Uiso 0.40355 -0.10577 0.25000 1.000 0.0600
H25 H Uiso 0.40354 0.06911 0.25000 1.000 0.0600
H27 H Uiso 0.33319 0.13978 0.25000 1.000 0.0600
H28 H Uiso 0.42979 0.23643 0.25000 1.000 0.0600
H29 H Uiso 0.07073 0.22714 0.25000 1.000 0.0600
H30 H Uiso 0.16734 0.32384 0.25000 1.000 0.0600
H35 H Uiso 0.34719 -0.05018 0.25000 1.000 0.0600
H36 H Uiso 0.34720 0.01351 0.25000 1.000 0.0600
H39 H Uiso 0.22164 0.13939 0.25000 1.000 0.0600
H40 H Uiso 0.12606 0.17119 0.25000 1.000 0.0600
H41 H Uiso 0.37446 0.29241 0.25000 1.000 0.0600
H42 H Uiso 0.27891 0.32424 0.25000 1.000 0.0600

loop_
_atom_type_symbol
_atom_type_description
_atom_type_scat_dispersion_real
_atom_type_scat_dispersion_imag
_atom_type_scat_source
O O 0.0106 0.0060 'International Tables Vol C Tables 4.2.6.8 and 6.1.1.4'
B B 0.0013 0.0007 'International Tables Vol C Tables 4.2.6.8 and 6.1.1.4'
H H 0.0000 0.0000 'International Tables Vol C Tables 4.2.6.8 and 6.1.1.4'
C C 0.0033 0.0016 'International Tables Vol C Tables 4.2.6.8 and 6.1.1.4'

loop_
_geom_angle_atom_site_label_1
_geom_angle_atom_site_label_2
_geom_angle_atom_site_label_3
_geom_angle
_geom_angle_site_symmetry_1
_geom_angle_site_symmetry_3
_geom_angle_publ_flag
B5 O5 B6 119.26 . . yes
B5 O7 B5 119.31 . 4_655 yes
B8 O8 B8 120.11 . 4_555 yes
B8 O9 B10 119.78 . 9_455 yes
C48 C47 C52 117.79 . . no
C48 C47 B8 120.98 . . yes
C52 C47 B8 121.23 . . yes
C47 C48 C49 122.27 . . no
C48 C49 C50 119.04 . . no
C48 C49 C90 122.28 . . no
C50 C49 C90 118.68 . . no
C49 C50 C51 119.60 . . no
C49 C50 C53 120.18 . . no
C51 C50 C53 120.22 . . no
C50 C51 C52 119.03 . . no
C50 C51 C89 118.04 . . no
C52 C51 C89 122.93 . . no
C47 C52 C51 122.27 . . no
C50 C53 C54 120.23 . . no
C50 C53 C58 120.16 . . no
C54 C53 C58 119.61 . . no
C53 C54 C55 119.08 . . no
C53 C54 C88 118.90 . . no
C55 C54 C88 122.02 . . no
C54 C55 C56 122.22 . . no
C55 C56 C57 117.82 . . no
C55 C56 B5 120.70 . . yes
C57 C56 B5 121.49 . . yes
C56 C57 C58 122.20 . . no
C53 C58 C57 119.07 . . no
C53 C58 C87 118.33 . . no
C57 C58 C87 122.60 . . no
C72 C71 B10 120.84 . . yes
C72 C71 C72 118.32 . 4_655 no
C72 C71 B10 120.84 4_655 . yes
C71 C72 C73 121.97 . . no
C72 C73 C74 119.11 . . no
C72 C73 C83 122.62 . . no
C74 C73 C83 118.26 . . no
C73 C74 C77 120.25 . . no
C73 C74 C73 119.51 . 4_655 no
C73 C74 C77 120.25 4_655 . no
C74 C77 C78 119.92 . . no
C74 C77 C78 119.92 . 4_655 no
C78 C77 C78 120.15 . 4_655 no
C77 C78 C79 118.75 . . no
C77 C78 C85 118.60 . . no
C79 C78 C85 122.66 . . no
C78 C79 C80 122.34 . . no
C79 C80 B6 121.16 . . yes
C79 C80 C79 117.68 . 4_655 no
C79 C80 B6 121.16 4_655 . yes
C73 C83 C85 121.49 . . no
C78 C85 C83 121.48 . . no
C58 C87 C89 121.52 . . no
C54 C88 C90 120.88 . . no
C51 C89 C87 121.73 . . no
C49 C90 C88 121.13 . . no
C49 C48 H30 118.00 . . no
C47 C48 H30 119.00 . . no
C47 C52 H29 119.00 . . no
C51 C52 H29 119.00 . . no
C54 C55 H28 119.00 . . no
C56 C55 H28 119.00 . . no
C56 C57 H27 118.00 . . no
C58 C57 H27 120.00 . . no
C71 C72 H23 119.00 . . no
C73 C72 H23 119.00 . . no
C80 C79 H25 119.00 . . no
C78 C79 H25 119.00 . . no
C73 C83 H35 119.00 . . no
C85 C83 H35 120.00 . . no
C78 C85 H36 119.00 . . no
C83 C85 H36 120.00 . . no
C89 C87 H39 120.00 . . no
C58 C87 H39 118.00 . . no
C54 C88 H41 119.00 . . no
C90 C88 H41 120.00 . . no
C87 C89 H40 120.00 . . no
C51 C89 H40 118.00 . . no
C49 C90 H42 119.00 . . no
C88 C90 H42 120.00 . . no
O5 B5 O7 120.67 . . yes
O5 B5 C56 119.26 . . yes
O7 B5 C56 120.07 . . yes
O5 B6 C80 119.59 4_655 . yes
O5 B6 O5 120.83 . 4_655 yes
O5 B6 C80 119.59 . . yes
O8 B8 C47 119.94 . . yes
O9 B8 C47 119.79 . . yes
O8 B8 O9 120.27 . . yes
O9 B10 O9 119.80 9_545 12_545 yes
O9 B10 C71 120.10 9_545 . yes
O9 B10 C71 120.10 12_545 . yes

loop_
_geom_bond_atom_site_label_1
_geom_bond_atom_site_label_2
_geom_bond_distance
_geom_bond_site_symmetry_2
_geom_bond_publ_flag
O5 B5 1.3984 . yes
O5 B6 1.3891 . yes
O7 B5 1.3904 . yes
O7 B5 1.3904 4_655 yes
O8 B8 1.3856 . yes
O8 B8 1.3856 4_555 yes
O9 B8 1.3933 . yes
O9 B10 1.3968 9_455 yes
C47 C48 1.4054 . no
C47 C52 1.4040 . no
C47 B8 1.4979 . yes
C48 C49 1.4008 . no
C49 C50 1.4246 . no
C49 C90 1.4529 . no
C50 C51 1.4245 . no
C50 C53 1.4229 . no
C51 C52 1.4019 . no
C51 C89 1.4288 . no
C53 C54 1.4239 . no
C53 C58 1.4246 . no
C54 C55 1.4013 . no
C54 C88 1.4499 . no
C55 C56 1.4060 . no
C56 C57 1.4052 . no
C56 B5 1.5018 . yes
C57 C58 1.4019 . no
C58 C87 1.4241 . no
C71 C72 1.4072 . no
C71 B10 1.4981 . yes
C71 C72 1.4072 4_655 no
C72 C73 1.4017 . no
C73 C74 1.4306 . no
C73 C83 1.4313 . no
C74 C77 1.4239 . no
C77 C78 1.4260 . no
C77 C78 1.4260 4_655 no
C78 C79 1.4013 . no
C78 C85 1.4311 . no
C79 C80 1.4106 . no
C80 B6 1.4981 . yes
C83 C85 1.3608 . no
C87 C89 1.3597 . no
C88 C90 1.3605 . no
C48 H30 1.1100 . no
C52 H29 1.0900 . no
C55 H28 1.1200 . no
C57 H27 1.0900 . no
C72 H23 1.0900 . no
C79 H25 1.1000 . no
C83 H35 1.1000 . no
C85 H36 1.1000 . no
C87 H39 1.1000 . no
C88 H41 1.1000 . no
C89 H40 1.1000 . no
C90 H42 1.1000 . no

loop_
_geom_contact_atom_site_label_1
_geom_contact_atom_site_label_2
_geom_contact_distance
_geom_contact_site_symmetry_2
_geom_contact_publ_flag
O5 H25 2.5400 . no
O5 H27 2.5400 . no
O7 H28 2.5500 . no
O7 H28 2.5500 4_655 no
O7 H28 2.5500 4_655 no
O8 H29 2.5500 . no
O8 H29 2.5500 4_555 no
O8 H29 2.5500 4_555 no
O9 H30 2.5500 . no
O9 H23 2.5500 12_555 no
O9 H23 2.5500 12_555 no
C47 C55 3.4100 10_554 no
C47 C55 3.4100 10_555 no
C47 C55 3.4100 13_555 no
C47 C55 3.4100 13_556 no
C49 C53 3.4098 10_554 no
C49 C53 3.4098 10_555 no
C49 C53 3.4098 13_555 no
C49 C53 3.4098 13_556 no
C51 C88 3.4100 10_554 no
C51 C88 3.4100 10_555 no
C51 C88 3.4100 13_555 no
C51 C88 3.4100 13_556 no
C53 C49 3.4098 10_554 no
C53 C49 3.4098 10_555 no
C53 C49 3.4098 13_555 no
C53 C49 3.4098 13_556 no
C55 C47 3.4100 10_554 no
C55 C47 3.4100 10_555 no
C55 C47 3.4100 13_555 no
C55 C47 3.4100 13_556 no
C71 B6 3.4109 2_654 no
C71 B6 3.4109 2_655 no
C71 B6 3.4109 3_555 no
C71 B6 3.4109 3_556 no
C71 B6 3.4109 5_655 no
C71 B6 3.4109 5_656 no
C71 B6 3.4109 8_554 no
C71 B6 3.4109 8_555 no
C73 C79 3.4099 3_555 no
C73 C79 3.4099 3_556 no
C73 C79 3.4099 8_554 no
C73 C79 3.4099 8_555 no
C77 C77 3.4098 2_654 no
C77 C77 3.4098 2_655 no
C77 C77 3.4098 3_555 no
C77 C77 3.4098 3_556 no
C77 C77 3.4098 5_655 no
C77 C77 3.4098 5_656 no
C77 C77 3.4098 8_554 no
C77 C77 3.4098 8_555 no
C79 C73 3.4099 3_555 no
C79 C73 3.4099 3_556 no
C79 C73 3.4099 8_554 no
C79 C73 3.4099 8_555 no
C85 C85 3.4102 3_555 no
C85 C85 3.4102 3_556 no
C85 C85 3.4102 8_554 no
C85 C85 3.4102 8_555 no
C88 C51 3.4100 10_554 no
C88 C51 3.4100 10_555 no
C88 C51 3.4100 13_555 no
C88 C51 3.4100 13_556 no
B6 C71 3.4109 2_654 no
B6 C71 3.4109 2_655 no
B6 C71 3.4109 3_555 no
B6 C71 3.4109 3_556 no
B6 C71 3.4109 5_655 no
B6 C71 3.4109 5_656 no
B6 C71 3.4109 8_554 no
B6 C71 3.4109 8_555 no
H23 H35 2.4900 . no
H23 O9 2.5500 12_545 no
H23 O9 2.5500 12_545 no
H25 O5 2.5400 . no
H25 H36 2.4900 . no
H27 O5 2.5400 . no
H27 H39 2.4900 . no
H28 O7 2.5500 . no
H28 H41 2.4900 . no
H29 O8 2.5500 . no
H29 H40 2.4900 . no
H30 O9 2.5500 . no
H30 H42 2.4900 . no
H35 H23 2.4900 . no
H36 H25 2.4900 . no
H39 H27 2.4900 . no
H40 H29 2.4900 . no
H41 H28 2.4900 . no
H42 H30 2.4900 . no

loop_
_geom_torsion_atom_site_label_1
_geom_torsion_atom_site_label_2
_geom_torsion_atom_site_label_3
_geom_torsion_atom_site_label_4
_geom_torsion
_geom_torsion_publ_flag
B5 O5 B6 C80 180.00 no
B6 O5 B5 O7 0.00 no
B6 O5 B5 C56 180.00 no
C52 C47 C48 C49 0.00 no
C48 C47 B8 O8 180.00 no
C48 C47 B8 O9 0.00 no
C52 C47 B8 O8 0.00 no
C52 C47 B8 O9 180.00 no
B8 C47 C48 C49 180.00 no
C48 C47 C52 C51 0.00 no
B8 C47 C52 C51 180.00 no
C47 C48 C49 C90 180.00 no
C47 C48 C49 C50 0.00 no
C90 C49 C50 C53 0.00 no
C48 C49 C90 C88 180.00 no
C90 C49 C50 C51 180.00 no
C48 C49 C50 C53 180.00 no
C48 C49 C50 C51 0.00 no
C50 C49 C90 C88 0.00 no
C49 C50 C51 C52 0.00 no
C49 C50 C51 C89 180.00 no
C49 C50 C53 C58 180.00 no
C51 C50 C53 C54 180.00 no
C51 C50 C53 C58 0.00 no
C49 C50 C53 C54 0.00 no
C53 C50 C51 C52 180.00 no
C53 C50 C51 C89 0.00 no
C50 C51 C52 C47 0.00 no
C52 C51 C89 C87 180.00 no
C89 C51 C52 C47 180.00 no
C50 C51 C89 C87 0.00 no
C50 C53 C54 C88 0.00 no
C50 C53 C58 C57 180.00 no
C58 C53 C54 C55 0.00 no
C58 C53 C54 C88 180.00 no
C50 C53 C54 C55 180.00 no
C54 C53 C58 C87 180.00 no
C50 C53 C58 C87 0.00 no
C54 C53 C58 C57 0.00 no
C53 C54 C55 C56 0.00 no
C88 C54 C55 C56 180.00 no
C53 C54 C88 C90 0.00 no
C55 C54 C88 C90 180.00 no
C54 C55 C56 B5 180.00 no
C54 C55 C56 C57 0.00 no
C55 C56 B5 O5 180.00 no
C55 C56 B5 O7 0.00 no
C57 C56 B5 O7 180.00 no
C55 C56 C57 C58 0.00 no
C57 C56 B5 O5 0.00 no
B5 C56 C57 C58 180.00 no
C56 C57 C58 C53 0.00 no
C56 C57 C58 C87 180.00 no
C57 C58 C87 C89 180.00 no
C53 C58 C87 C89 0.00 no
B10 C71 C72 C73 180.00 no
C71 C72 C73 C74 0.00 no
C71 C72 C73 C83 180.00 no
C72 C73 C74 C77 180.00 no
C74 C73 C83 C85 0.00 no
C83 C73 C74 C77 0.00 no
C72 C73 C83 C85 180.00 no
C73 C74 C77 C78 0.00 no
C74 C77 C78 C79 180.00 no
C74 C77 C78 C85 0.00 no
C77 C78 C79 C80 0.00 no
C85 C78 C79 C80 180.00 no
C77 C78 C85 C83 0.00 no
C79 C78 C85 C83 180.00 no
C78 C79 C80 B6 180.00 no
C79 C80 B6 O5 0.00 no
C73 C83 C85 C78 0.00 no
C58 C87 C89 C51 0.00 no
C54 C88 C90 C49 0.00 no
